data_4023085
loop_
_publ_author_name
'Guijie Li'
'Shaolin Zhou'
'Guowei Su'
'Yuanhong Liu'
'Peng George Wang'

_publ_section_title
;
 Improved Synthesis of Aryl-Substituted Anthracenes and Heteroacenes
;
_journal_name_full 'Journal of Organic Chemistry'
_journal_page_first 9830
_journal_page_last 9833
_journal_paper_doi 10.1021/jo7017334
_journal_volume 72
_journal_year 2007
_chemical_formula_sum 'C24 H14 S2'
_chemical_formula_weight 366.47
_chemical_name_systematic
; 
 ? 
;
_space_group_IT_number 4
_symmetry_cell_setting monoclinic
_symmetry_space_group_name_Hall 'P 2yb'
_symmetry_space_group_name_H-M 'P 1 21 1'
_atom_sites_solution_hydrogens geom
_atom_sites_solution_primary direct
_atom_sites_solution_secondary difmap
_audit_creation_method SHELXL-97
_cell_angle_alpha 90.00
_cell_angle_beta 102.262(3)
_cell_angle_gamma 90.00
_cell_formula_units_Z 2
_cell_length_a 9.5009(15)
_cell_length_b 9.2869(15)
_cell_length_c 10.3122(17)
_cell_measurement_reflns_used 1767
_cell_measurement_temperature 293(2)
_cell_measurement_theta_max 49.832
_cell_measurement_theta_min 5.297
_cell_volume 889.1(2)
_computing_cell_refinement 'Bruker SMART'
_computing_data_collection 'Bruker SMART'
_computing_data_reduction 'Bruker SHELXTL'
_computing_molecular_graphics 'Bruker SHELXTL'
_computing_publication_material 'Bruker SHELXTL'
_computing_structure_refinement 'SHELXL-97 (Sheldrick, 1997)'
_computing_structure_solution 'SHELXS-97 (Sheldrick, 1990)'
_diffrn_ambient_temperature 293(2)
_diffrn_measured_fraction_theta_full 0.995
_diffrn_measured_fraction_theta_max 0.995
_diffrn_measurement_device_type 'CCD area detector'
_diffrn_measurement_method 'phi and omega scans'
_diffrn_radiation_monochromator graphite
_diffrn_radiation_source 'fine-focus sealed tube'
_diffrn_radiation_type MoK\a
_diffrn_radiation_wavelength 0.71073
_diffrn_reflns_av_R_equivalents 0.1310
_diffrn_reflns_av_sigmaI/netI 0.1135
_diffrn_reflns_limit_h_max 10
_diffrn_reflns_limit_h_min -11
_diffrn_reflns_limit_k_max 11
_diffrn_reflns_limit_k_min -11
_diffrn_reflns_limit_l_max 12
_diffrn_reflns_limit_l_min -10
_diffrn_reflns_number 4840
_diffrn_reflns_theta_full 26.00
_diffrn_reflns_theta_max 26.00
_diffrn_reflns_theta_min 2.02
_exptl_absorpt_coefficient_mu 0.303
_exptl_absorpt_correction_T_max 1.0000
_exptl_absorpt_correction_T_min 0.7971
_exptl_absorpt_correction_type empirical
_exptl_absorpt_process_details sadabs
_exptl_crystal_colour colorless
_exptl_crystal_density_diffrn 1.369
_exptl_crystal_density_method 'not measured'
_exptl_crystal_description prismatic
_exptl_crystal_F_000 380
_exptl_crystal_size_max 0.486
_exptl_crystal_size_mid 0.412
_exptl_crystal_size_min 0.105
_refine_diff_density_max 0.842
_refine_diff_density_min -0.431
_refine_diff_density_rms 0.074
_refine_ls_abs_structure_details 'Flack H D (1983), Acta Cryst. A39, 876-881'
_refine_ls_abs_structure_Flack 0.00(14)
_refine_ls_extinction_method none
_refine_ls_goodness_of_fit_ref 0.993
_refine_ls_hydrogen_treatment constr
_refine_ls_matrix_type full
_refine_ls_number_parameters 235
_refine_ls_number_reflns 3140
_refine_ls_number_restraints 1
_refine_ls_restrained_S_all 0.993
_refine_ls_R_factor_all 0.0787
_refine_ls_R_factor_gt 0.0709
_refine_ls_shift/su_max 0.001
_refine_ls_shift/su_mean 0.000
_refine_ls_structure_factor_coef Fsqd
_refine_ls_weighting_details 'calc w=1/[\s^2^(Fo^2^)+(0.1225P)^2^+0.0000P] where P=(Fo^2^+2Fc^2^)/3'
_refine_ls_weighting_scheme calc
_refine_ls_wR_factor_gt 0.1821
_refine_ls_wR_factor_ref 0.1908
_reflns_number_gt 2563
_reflns_number_total 3140
_reflns_threshold_expression >2sigma(I)
_cod_data_source_file jo7017334-File005.cif
_cod_data_source_block cd27261
_cod_depositor_comments
;
The following automatic conversions were performed:
'_symmetry_cell_setting' value 'Monoclinic' changed to 'monoclinic'
according to '/home/saulius/struct/CIF-dictionaries/cif_core.dic'
dictionary named 'cif_core.dic' version 2.4.1 from 2010-06-29.

Automatic conversion script
Id: cif_fix_enum 1527 2010-12-29 10:47:43Z saulius 
;
_cod_original_sg_symbol_H-M 'P 21'
_cod_database_code 4023085

loop_
_symmetry_equiv_pos_as_xyz
'x, y, z'
'-x, y+1/2, -z'

loop_
_atom_site_label
_atom_site_type_symbol
_atom_site_fract_x
_atom_site_fract_y
_atom_site_fract_z
_atom_site_U_iso_or_equiv
_atom_site_adp_type
_atom_site_occupancy
_atom_site_symmetry_multiplicity
_atom_site_calc_flag
_atom_site_refinement_flags
S1 S 0.19151(15) 0.69357(14) 0.37045(12) 0.0485(4) Uani 1 1 d .
S2 S 0.57161(14) 0.74374(18) 0.72713(14) 0.0598(5) Uani 1 1 d .
C1 C 0.1912(5) 0.5137(5) 0.4223(4) 0.0387(11) Uani 1 1 d .
C2 C 0.2772(5) 0.4581(6) 0.5387(4) 0.0381(10) Uani 1 1 d .
C3 C 0.2661(5) 0.3107(5) 0.5646(4) 0.0399(11) Uani 1 1 d .
C4 C 0.3540(6) 0.2434(6) 0.6766(5) 0.0473(12) Uani 1 1 d .
H4 H 0.4190 0.2989 0.7364 0.057 Uiso 1 1 calc R
C5 C 0.3453(7) 0.0979(7) 0.6990(6) 0.0545(14) Uani 1 1 d .
H5 H 0.4033 0.0566 0.7738 0.065 Uiso 1 1 calc R
C6 C 0.2488(6) 0.0110(7) 0.6089(5) 0.0553(14) Uani 1 1 d .
H6 H 0.2441 -0.0876 0.6230 0.066 Uiso 1 1 calc R
C7 C 0.1625(6) 0.0738(6) 0.5008(6) 0.0523(13) Uani 1 1 d .
H7 H 0.0976 0.0163 0.4429 0.063 Uiso 1 1 calc R
C8 C 0.1678(5) 0.2202(6) 0.4737(4) 0.0447(12) Uani 1 1 d .
C9 C 0.0808(5) 0.2827(6) 0.3597(5) 0.0442(12) Uani 1 1 d .
H9 H 0.0145 0.2262 0.3022 0.053 Uiso 1 1 calc R
C10 C 0.0934(5) 0.4264(5) 0.3333(5) 0.0422(12) Uani 1 1 d .
C11 C 0.0145(5) 0.5113(5) 0.2223(4) 0.0414(11) Uani 1 1 d .
C12 C -0.0928(6) 0.4675(7) 0.1183(5) 0.0506(13) Uani 1 1 d .
H12 H -0.1235 0.3722 0.1127 0.061 Uiso 1 1 calc R
C13 C -0.1548(6) 0.5652(7) 0.0225(5) 0.0587(15) Uani 1 1 d .
H13 H -0.2279 0.5357 -0.0475 0.070 Uiso 1 1 calc R
C14 C -0.1090(6) 0.7066(8) 0.0299(5) 0.0596(15) Uani 1 1 d .
H14 H -0.1501 0.7704 -0.0369 0.071 Uiso 1 1 calc R
C15 C -0.0034(6) 0.7557(7) 0.1343(5) 0.0538(13) Uani 1 1 d .
H15 H 0.0266 0.8513 0.1402 0.065 Uiso 1 1 calc R
C16 C 0.0555(5) 0.6546(6) 0.2298(5) 0.0471(14) Uani 1 1 d .
C17 C 0.3735(5) 0.5586(6) 0.6314(4) 0.0418(11) Uani 1 1 d .
C18 C 0.4828(6) 0.6303(6) 0.6036(5) 0.0527(14) Uani 1 1 d .
H18 H 0.5105 0.6206 0.5228 0.063 Uiso 1 1 calc R
C19 C 0.4549(5) 0.6915(6) 0.8265(4) 0.0432(11) Uani 1 1 d .
C20 C 0.3529(5) 0.5923(5) 0.7630(4) 0.0387(11) Uani 1 1 d .
C21 C 0.2504(6) 0.5397(6) 0.8283(5) 0.0482(12) Uani 1 1 d .
H21 H 0.1810 0.4743 0.7870 0.058 Uiso 1 1 calc R
C22 C 0.2532(6) 0.5866(6) 0.9569(6) 0.0537(14) Uani 1 1 d .
H22 H 0.1872 0.5494 1.0030 0.064 Uiso 1 1 calc R
C23 C 0.3531(6) 0.6882(8) 1.0177(5) 0.0604(15) Uani 1 1 d .
H23 H 0.3504 0.7192 1.1029 0.073 Uiso 1 1 calc R
C24 C 0.4557(6) 0.7444(7) 0.9564(5) 0.0546(13) Uani 1 1 d .
H24 H 0.5218 0.8130 0.9972 0.066 Uiso 1 1 calc R

loop_
_atom_site_aniso_label
_atom_site_aniso_U_11
_atom_site_aniso_U_22
_atom_site_aniso_U_33
_atom_site_aniso_U_23
_atom_site_aniso_U_13
_atom_site_aniso_U_12
S1 0.0554(7) 0.0480(7) 0.0398(6) 0.0006(5) 0.0049(5) 0.0006(6)
S2 0.0423(7) 0.0865(11) 0.0493(7) -0.0016(7) 0.0071(6) -0.0207(7)
C1 0.033(2) 0.050(3) 0.033(2) -0.002(2) 0.0086(19) 0.002(2)
C2 0.038(2) 0.047(3) 0.031(2) 0.001(2) 0.0117(19) 0.005(2)
C3 0.039(3) 0.050(3) 0.034(2) -0.003(2) 0.014(2) 0.003(2)
C4 0.054(3) 0.051(3) 0.034(2) -0.005(2) 0.004(2) 0.006(3)
C5 0.061(3) 0.063(4) 0.039(3) 0.014(2) 0.010(3) 0.011(3)
C6 0.062(3) 0.050(3) 0.057(3) 0.011(3) 0.021(3) 0.006(3)
C7 0.053(3) 0.053(3) 0.053(3) 0.003(3) 0.019(3) -0.003(3)
C8 0.042(2) 0.056(4) 0.039(2) 0.004(2) 0.016(2) 0.000(2)
C9 0.037(2) 0.053(3) 0.041(3) -0.005(2) 0.005(2) 0.003(2)
C10 0.036(2) 0.053(3) 0.040(3) -0.003(2) 0.011(2) 0.007(2)
C11 0.042(3) 0.047(3) 0.038(2) 0.002(2) 0.015(2) 0.010(2)
C12 0.051(3) 0.060(3) 0.040(3) -0.001(2) 0.006(2) 0.007(3)
C13 0.050(3) 0.075(4) 0.042(3) 0.001(3) -0.009(2) 0.011(3)
C14 0.061(3) 0.072(4) 0.042(3) 0.014(3) 0.003(2) 0.025(3)
C15 0.055(3) 0.055(3) 0.053(3) 0.003(3) 0.016(3) 0.007(3)
C16 0.043(3) 0.067(4) 0.032(2) -0.001(2) 0.009(2) 0.011(2)
C17 0.041(3) 0.054(3) 0.030(2) 0.001(2) 0.0075(19) 0.003(2)
C18 0.045(3) 0.076(4) 0.036(3) 0.004(3) 0.005(2) -0.005(3)
C19 0.035(2) 0.052(3) 0.038(2) 0.003(2) -0.0011(18) 0.001(2)
C20 0.037(2) 0.043(3) 0.035(2) 0.0013(19) 0.0048(19) 0.004(2)
C21 0.045(3) 0.051(3) 0.050(3) -0.005(3) 0.014(2) -0.001(2)
C22 0.050(3) 0.065(4) 0.049(3) -0.004(3) 0.019(3) -0.001(3)
C23 0.059(3) 0.088(4) 0.033(2) -0.003(3) 0.006(2) 0.018(4)
C24 0.048(3) 0.071(4) 0.042(3) -0.011(3) 0.001(2) -0.001(3)

loop_
_atom_type_symbol
_atom_type_description
_atom_type_scat_dispersion_real
_atom_type_scat_dispersion_imag
_atom_type_scat_source
C C 0.0033 0.0016 'International Tables Vol C Tables 4.2.6.8 and 6.1.1.4'
H H 0.0000 0.0000 'International Tables Vol C Tables 4.2.6.8 and 6.1.1.4'
S S 0.1246 0.1234 'International Tables Vol C Tables 4.2.6.8 and 6.1.1.4'

loop_
_geom_angle_atom_site_label_1
_geom_angle_atom_site_label_2
_geom_angle_atom_site_label_3
_geom_angle
C1 S1 C16 90.4(2)
C18 S2 C19 89.5(3)
C2 C1 C10 121.9(5)
C2 C1 S1 125.1(4)
C10 C1 S1 113.0(4)
C1 C2 C3 118.0(5)
C1 C2 C17 118.9(4)
C3 C2 C17 123.1(4)
C2 C3 C4 121.9(5)
C2 C3 C8 120.6(4)
C4 C3 C8 117.4(5)
C5 C4 C3 121.5(5)
C5 C4 H4 119.2
C3 C4 H4 119.2
C4 C5 C6 120.3(5)
C4 C5 H5 119.8
C6 C5 H5 119.8
C7 C6 C5 119.1(5)
C7 C6 H6 120.5
C5 C6 H6 120.5
C6 C7 C8 122.7(6)
C6 C7 H7 118.7
C8 C7 H7 118.7
C7 C8 C9 122.0(5)
C7 C8 C3 119.0(5)
C9 C8 C3 119.1(5)
C10 C9 C8 120.3(5)
C10 C9 H9 119.8
C8 C9 H9 119.8
C9 C10 C1 120.1(5)
C9 C10 C11 129.0(5)
C1 C10 C11 110.8(4)
C12 C11 C16 118.8(5)
C12 C11 C10 128.6(5)
C16 C11 C10 112.6(4)
C11 C12 C13 119.9(6)
C11 C12 H12 120.1
C13 C12 H12 120.1
C12 C13 C14 120.3(5)
C12 C13 H13 119.9
C14 C13 H13 119.9
C13 C14 C15 121.7(5)
C13 C14 H14 119.1
C15 C14 H14 119.1
C14 C15 C16 116.4(6)
C14 C15 H15 121.8
C16 C15 H15 121.8
C11 C16 C15 123.0(5)
C11 C16 S1 113.1(4)
C15 C16 S1 124.0(4)
C18 C17 C20 111.4(5)
C18 C17 C2 125.3(4)
C20 C17 C2 123.2(4)
C17 C18 S2 115.6(4)
C17 C18 H18 122.2
S2 C18 H18 122.2
C20 C19 C24 122.2(5)
C20 C19 S2 112.0(4)
C24 C19 S2 125.7(4)
C21 C20 C19 119.6(4)
C21 C20 C17 129.0(5)
C19 C20 C17 111.4(4)
C20 C21 C22 118.7(5)
C20 C21 H21 120.7
C22 C21 H21 120.7
C23 C22 C21 121.1(5)
C23 C22 H22 119.5
C21 C22 H22 119.5
C24 C23 C22 122.3(5)
C24 C23 H23 118.9
C22 C23 H23 118.9
C23 C24 C19 116.1(5)
C23 C24 H24 122.0
C19 C24 H24 122.0

loop_
_geom_bond_atom_site_label_1
_geom_bond_atom_site_label_2
_geom_bond_distance
S1 C1 1.754(5)
S1 C16 1.763(5)
S2 C18 1.728(6)
S2 C19 1.732(5)
C1 C2 1.399(6)
C1 C10 1.415(7)
C2 C3 1.403(7)
C2 C17 1.500(7)
C3 C4 1.419(7)
C3 C8 1.443(7)
C4 C5 1.376(9)
C4 H4 0.9300
C5 C6 1.411(8)
C5 H5 0.9300
C6 C7 1.367(7)
C6 H6 0.9300
C7 C8 1.391(8)
C7 H7 0.9300
C8 C9 1.410(7)
C9 C10 1.372(7)
C9 H9 0.9300
C10 C11 1.460(7)
C11 C12 1.375(7)
C11 C16 1.384(8)
C12 C13 1.378(8)
C12 H12 0.9300
C13 C14 1.381(9)
C13 H13 0.9300
C14 C15 1.384(8)
C14 H14 0.9300
C15 C16 1.390(7)
C15 H15 0.9300
C17 C18 1.316(7)
C17 C20 1.445(6)
C18 H18 0.9300
C19 C20 1.395(7)
C19 C24 1.425(7)
C20 C21 1.386(7)
C21 C22 1.391(7)
C21 H21 0.9300
C22 C23 1.390(9)
C22 H22 0.9300
C23 C24 1.372(9)
C23 H23 0.9300
C24 H24 0.9300

loop_
_geom_torsion_atom_site_label_1
_geom_torsion_atom_site_label_2
_geom_torsion_atom_site_label_3
_geom_torsion_atom_site_label_4
_geom_torsion
C16 S1 C1 C2 -178.5(4)
C16 S1 C1 C10 1.6(4)
C10 C1 C2 C3 1.2(6)
S1 C1 C2 C3 -178.7(3)
C10 C1 C2 C17 -177.2(4)
S1 C1 C2 C17 2.9(6)
C1 C2 C3 C4 176.9(4)
C17 C2 C3 C4 -4.9(7)
C1 C2 C3 C8 -0.4(6)
C17 C2 C3 C8 177.9(4)
C2 C3 C4 C5 -178.0(5)
C8 C3 C4 C5 -0.7(7)
C3 C4 C5 C6 0.8(8)
C4 C5 C6 C7 -1.2(8)
C5 C6 C7 C8 1.5(8)
C6 C7 C8 C9 178.3(5)
C6 C7 C8 C3 -1.3(8)
C2 C3 C8 C7 178.3(5)
C4 C3 C8 C7 0.9(7)
C2 C3 C8 C9 -1.3(6)
C4 C3 C8 C9 -178.7(4)
C7 C8 C9 C10 -177.2(5)
C3 C8 C9 C10 2.4(7)
C8 C9 C10 C1 -1.7(7)
C8 C9 C10 C11 -179.9(4)
C2 C1 C10 C9 -0.1(7)
S1 C1 C10 C9 179.8(4)
C2 C1 C10 C11 178.4(4)
S1 C1 C10 C11 -1.7(5)
C9 C10 C11 C12 0.9(8)
C1 C10 C11 C12 -177.4(5)
C9 C10 C11 C16 179.2(5)
C1 C10 C11 C16 0.8(6)
C16 C11 C12 C13 1.6(7)
C10 C11 C12 C13 179.8(5)
C11 C12 C13 C14 0.4(8)
C12 C13 C14 C15 -1.8(9)
C13 C14 C15 C16 1.0(8)
C12 C11 C16 C15 -2.4(7)
C10 C11 C16 C15 179.1(4)
C12 C11 C16 S1 178.8(4)
C10 C11 C16 S1 0.3(5)
C14 C15 C16 C11 1.1(7)
C14 C15 C16 S1 179.8(4)
C1 S1 C16 C11 -1.1(4)
C1 S1 C16 C15 -179.9(4)
C1 C2 C17 C18 -64.4(7)
C3 C2 C17 C18 117.4(6)
C1 C2 C17 C20 113.3(5)
C3 C2 C17 C20 -64.9(7)
C20 C17 C18 S2 -0.2(6)
C2 C17 C18 S2 177.8(4)
C19 S2 C18 C17 0.4(5)
C18 S2 C19 C20 -0.6(4)
C18 S2 C19 C24 -178.6(5)
C24 C19 C20 C21 -1.6(8)
S2 C19 C20 C21 -179.6(4)
C24 C19 C20 C17 178.7(5)
S2 C19 C20 C17 0.6(5)
C18 C17 C20 C21 180.0(5)
C2 C17 C20 C21 2.0(8)
C18 C17 C20 C19 -0.3(6)
C2 C17 C20 C19 -178.3(5)
C19 C20 C21 C22 -0.7(8)
C17 C20 C21 C22 179.0(5)
C20 C21 C22 C23 2.4(8)
C21 C22 C23 C24 -1.7(9)
C22 C23 C24 C19 -0.5(9)
C20 C19 C24 C23 2.2(8)
S2 C19 C24 C23 180.0(4)

loop_
_cod_related_entry_id
_cod_related_entry_database
_cod_related_entry_code
1 ChemSpider 30658616
